data_4314713
loop_
_publ_author_name
'Sunhong Park'
'So Young Lee'
'Shim Sung Lee'

_publ_contact_author_address
;
Department of Chemistry and Research Institute of Natural Science, 
Gyeongsang National University, Jinju 660-701, South Korea
;
_publ_contact_author_email sslee@gnu.ac.kr
_publ_contact_author_fax +82-55-753-7614
_publ_contact_author_name 'Shim Sung Lee'
_publ_contact_author_phone +82-55-751-6021
_publ_section_title
;
 Discrete Mercury(II) Complexes, One-Dimensional and
 Palladium(II)-Mediated Two-Dimensional Silver(I) Coordination Polymers of
 NS2-Macrocycle: Synthesis and Structural Characterization
;
_journal_name_full 'Inorganic Chemistry'
_journal_page_first 1238
_journal_page_last 1244
_journal_paper_doi 10.1021/ic9021678
_journal_volume 49
_journal_year 2010
_chemical_formula_sum 'C24 H34 Cl6 Hg3 N2 S4'
_chemical_formula_weight 1293.24
_chemical_name_systematic
; 
 ? 
;
_space_group_IT_number 14
_symmetry_cell_setting monoclinic
_symmetry_space_group_name_Hall '-P 2ybc'
_symmetry_space_group_name_H-M 'P 1 21/c 1'
_atom_sites_solution_hydrogens geom
_atom_sites_solution_primary direct
_atom_sites_solution_secondary difmap
_audit_creation_method SHELXTL
_cell_angle_alpha 90.00
_cell_angle_beta 96.7250(10)
_cell_angle_gamma 90.00
_cell_formula_units_Z 4
_cell_length_a 17.0810(11)
_cell_length_b 8.2239(6)
_cell_length_c 24.7326(17)
_cell_measurement_reflns_used 5305
_cell_measurement_temperature 173(2)
_cell_measurement_theta_max 27.58
_cell_measurement_theta_min 2.61
_cell_volume 3450.3(4)
_computing_cell_refinement 'Bruker SMART'
_computing_data_collection 'Bruker SMART'
_computing_data_reduction 'Bruker SAINT'
_computing_molecular_graphics 'Bruker SHELXTL'
_computing_publication_material 'Bruker SHELXTL'
_computing_structure_refinement 'Bruker SHELXTL'
_computing_structure_solution 'Bruker SHELXTL'
_diffrn_ambient_temperature 173(2)
_diffrn_measured_fraction_theta_full 0.995
_diffrn_measured_fraction_theta_max 0.995
_diffrn_measurement_device_type 'CCD area detector'
_diffrn_measurement_method 'phi and omega scans'
_diffrn_radiation_monochromator graphite
_diffrn_radiation_source 'fine-focus sealed tube'
_diffrn_radiation_type MoK\a
_diffrn_radiation_wavelength 0.71073
_diffrn_reflns_av_R_equivalents 0.0711
_diffrn_reflns_av_sigmaI/netI 0.0951
_diffrn_reflns_limit_h_max 21
_diffrn_reflns_limit_h_min -13
_diffrn_reflns_limit_k_max 10
_diffrn_reflns_limit_k_min -10
_diffrn_reflns_limit_l_max 31
_diffrn_reflns_limit_l_min -31
_diffrn_reflns_number 20329
_diffrn_reflns_theta_full 27.00
_diffrn_reflns_theta_max 27.00
_diffrn_reflns_theta_min 1.20
_exptl_absorpt_coefficient_mu 14.043
_exptl_absorpt_correction_T_max 0.4862
_exptl_absorpt_correction_T_min 0.1016
_exptl_absorpt_correction_type 'empirical SADABS'
_exptl_crystal_colour colorless
_exptl_crystal_density_diffrn 2.490
_exptl_crystal_density_method 'not measured'
_exptl_crystal_description needle
_exptl_crystal_F_000 2392
_exptl_crystal_size_max 0.30
_exptl_crystal_size_mid 0.10
_exptl_crystal_size_min 0.06
_refine_diff_density_max 2.299
_refine_diff_density_min -2.510
_refine_diff_density_rms 0.287
_refine_ls_extinction_method none
_refine_ls_goodness_of_fit_ref 1.015
_refine_ls_hydrogen_treatment constr
_refine_ls_matrix_type full
_refine_ls_number_parameters 352
_refine_ls_number_reflns 7509
_refine_ls_number_restraints 0
_refine_ls_restrained_S_all 1.015
_refine_ls_R_factor_all 0.0775
_refine_ls_R_factor_gt 0.0423
_refine_ls_shift/su_max 0.001
_refine_ls_shift/su_mean 0.000
_refine_ls_structure_factor_coef Fsqd
_refine_ls_weighting_details 'calc w=1/[\s^2^(Fo^2^)+(0.0491P)^2^+0.0000P] where P=(Fo^2^+2Fc^2^)/3'
_refine_ls_weighting_scheme calc
_refine_ls_wR_factor_gt 0.0947
_refine_ls_wR_factor_ref 0.1222
_reflns_number_gt 5248
_reflns_number_total 7509
_reflns_threshold_expression >2sigma(I)
_cod_data_source_file ic9021678_si_001_1.cif
_cod_data_source_block Complex1
_cod_depositor_comments
;
The following automatic conversions were performed:

'_symmetry_cell_setting' value 'Monoclinic' changed to 'monoclinic'
according to the built-in table from CIF Core dictionary named
'cif_core.dic' version 2.4.1 from 2010-06-29.

Automatic conversion script
Id: cif_fix_values 1646 2011-03-28 12:23:43Z adriana 
;
_cod_database_code 4314713

loop_
_symmetry_equiv_pos_as_xyz
'x, y, z'
'-x, y+1/2, -z+1/2'
'-x, -y, -z'
'x, -y-1/2, z-1/2'

loop_
_atom_site_label
_atom_site_type_symbol
_atom_site_fract_x
_atom_site_fract_y
_atom_site_fract_z
_atom_site_U_iso_or_equiv
_atom_site_adp_type
_atom_site_occupancy
_atom_site_symmetry_multiplicity
_atom_site_calc_flag
_atom_site_refinement_flags
_atom_site_disorder_assembly
_atom_site_disorder_group
Hg1 Hg 0.34130(3) 1.15316(5) 0.099419(18) 0.02802(12) Uani 1 1 d . . .
Hg2 Hg 0.19858(3) 0.91930(5) 0.197279(18) 0.02830(12) Uani 1 1 d . . .
Hg3 Hg 0.04504(3) 0.80340(5) 0.462036(17) 0.02396(12) Uani 1 1 d . . .
Cl1 Cl 0.36868(18) 0.9970(4) 0.02411(13) 0.0419(8) Uani 1 1 d . . .
Cl2 Cl 0.18359(16) 1.0558(3) 0.10141(10) 0.0279(6) Uani 1 1 d . . .
Cl3 Cl 0.2013(2) 1.1758(3) 0.25199(12) 0.0382(7) Uani 1 1 d . . .
Cl4 Cl 0.34027(18) 0.8497(4) 0.20619(13) 0.0369(7) Uani 1 1 d . . .
Cl5 Cl 0.09488(18) 0.7296(3) 0.20519(12) 0.0345(7) Uani 1 1 d . . .
Cl6 Cl 0.08402(16) 0.9138(3) 0.54822(11) 0.0273(6) Uani 1 1 d . . .
S1 S 0.29820(17) 1.4520(4) 0.04126(11) 0.0281(6) Uani 1 1 d . . .
S2 S 0.48311(17) 1.0963(3) 0.17115(12) 0.0295(6) Uani 1 1 d . . .
S3 S 0.11149(16) 1.0218(3) 0.39296(11) 0.0235(6) Uani 1 1 d . . .
S4 S 0.07768(15) 0.4597(3) 0.47024(10) 0.0199(5) Uani 1 1 d . . .
N1 N 0.3237(5) 1.3203(10) 0.1675(4) 0.024(2) Uani 1 1 d . . .
H1 H 0.2986 1.2571 0.1927 0.029 Uiso 1 1 calc R . .
N2 N -0.0135(5) 0.7221(9) 0.3829(3) 0.0185(18) Uani 1 1 d . . .
H2 H -0.0659 0.6937 0.3881 0.022 Uiso 1 1 calc R . .
C10 C 0.5786(6) 1.5031(14) 0.1457(5) 0.028(3) Uani 1 1 d . . .
H10A H 0.6188 1.4961 0.1756 0.034 Uiso 1 1 calc R . .
C11 C 0.5522(7) 1.6521(15) 0.1264(5) 0.038(3) Uani 1 1 d . . .
H11A H 0.5764 1.7474 0.1424 0.046 Uiso 1 1 calc R . .
C12 C 0.4918(7) 1.6685(13) 0.0847(5) 0.031(3) Uani 1 1 d . . .
H12A H 0.4726 1.7728 0.0731 0.038 Uiso 1 1 calc R . .
C2 C 0.4591(6) 1.5260(14) 0.0595(4) 0.026(2) Uani 1 1 d . . .
C3 C 0.3886(7) 1.5335(14) 0.0171(5) 0.031(3) Uani 1 1 d . . .
H3A H 0.4001 1.4709 -0.0153 0.037 Uiso 1 1 calc R . .
H3B H 0.3794 1.6480 0.0057 0.037 Uiso 1 1 calc R . .
C4 C 0.2925(7) 1.5621(12) 0.1044(4) 0.026(2) Uani 1 1 d . . .
H4A H 0.3448 1.6092 0.1170 0.031 Uiso 1 1 calc R . .
H4B H 0.2546 1.6530 0.0975 0.031 Uiso 1 1 calc R . .
C5 C 0.2666(6) 1.4534(12) 0.1493(4) 0.022(2) Uani 1 1 d . . .
H5A H 0.2587 1.5220 0.1811 0.027 Uiso 1 1 calc R . .
H5B H 0.2151 1.4038 0.1359 0.027 Uiso 1 1 calc R . .
C6 C 0.3972(6) 1.3786(13) 0.1978(5) 0.028(3) Uani 1 1 d . . .
H6A H 0.3846 1.4466 0.2286 0.034 Uiso 1 1 calc R . .
H6B H 0.4253 1.4479 0.1736 0.034 Uiso 1 1 calc R . .
C7 C 0.4519(7) 1.2385(14) 0.2198(4) 0.031(3) Uani 1 1 d . . .
H7A H 0.4246 1.1765 0.2464 0.038 Uiso 1 1 calc R . .
H7B H 0.4997 1.2870 0.2401 0.038 Uiso 1 1 calc R . .
C8 C 0.5656(7) 1.2015(14) 0.1460(5) 0.037(3) Uani 1 1 d . . .
H8A H 0.6078 1.2160 0.1766 0.045 Uiso 1 1 calc R . .
H8B H 0.5869 1.1317 0.1186 0.045 Uiso 1 1 calc R . .
C9 C 0.5459(7) 1.3623(14) 0.1213(5) 0.028(3) Uani 1 1 d . . .
C1 C 0.4898(6) 1.3771(14) 0.0770(4) 0.027(2) Uani 1 1 d . . .
H1A H 0.4715 1.2818 0.0578 0.032 Uiso 1 1 calc R . .
C22 C 0.2200(6) 0.4529(13) 0.3670(4) 0.025(2) Uani 1 1 d . . .
H22A H 0.2169 0.3387 0.3613 0.030 Uiso 1 1 calc R . .
C23 C 0.2351(7) 0.5531(12) 0.3249(4) 0.026(2) Uani 1 1 d . . .
H23A H 0.2444 0.5077 0.2909 0.031 Uiso 1 1 calc R . .
C24 C 0.2367(6) 0.7211(13) 0.3321(4) 0.025(2) Uani 1 1 d . . .
H24A H 0.2457 0.7904 0.3027 0.030 Uiso 1 1 calc R . .
C14 C 0.2252(6) 0.7876(12) 0.3823(4) 0.021(2) Uani 1 1 d . . .
C15 C 0.2156(6) 0.9676(13) 0.3882(4) 0.023(2) Uani 1 1 d . . .
H15A H 0.2337 1.0232 0.3564 0.028 Uiso 1 1 calc R . .
H15B H 0.2488 1.0055 0.4213 0.028 Uiso 1 1 calc R . .
C16 C 0.0603(6) 0.9317(12) 0.3323(4) 0.023(2) Uani 1 1 d . . .
H16A H 0.0511 1.0161 0.3037 0.028 Uiso 1 1 calc R . .
H16B H 0.0939 0.8463 0.3188 0.028 Uiso 1 1 calc R . .
C17 C -0.0187(7) 0.8570(12) 0.3421(5) 0.026(2) Uani 1 1 d . . .
H17A H -0.0526 0.9439 0.3544 0.031 Uiso 1 1 calc R . .
H17B H -0.0449 0.8150 0.3070 0.031 Uiso 1 1 calc R . .
C18 C 0.0242(6) 0.5727(11) 0.3627(4) 0.020(2) Uani 1 1 d . . .
H18A H 0.0793 0.5978 0.3570 0.024 Uiso 1 1 calc R . .
H18B H -0.0043 0.5404 0.3272 0.024 Uiso 1 1 calc R . .
C19 C 0.0237(6) 0.4318(12) 0.4025(4) 0.025(2) Uani 1 1 d . . .
H19A H 0.0457 0.3353 0.3857 0.030 Uiso 1 1 calc R . .
H19B H -0.0318 0.4068 0.4070 0.030 Uiso 1 1 calc R . .
C20 C 0.1801(6) 0.4132(11) 0.4604(4) 0.018(2) Uani 1 1 d . . .
H20A H 0.2141 0.4299 0.4952 0.021 Uiso 1 1 calc R . .
H20B H 0.1839 0.2974 0.4501 0.021 Uiso 1 1 calc R . .
C21 C 0.2093(6) 0.5161(12) 0.4177(4) 0.020(2) Uani 1 1 d . . .
C13 C 0.2151(6) 0.6820(12) 0.4248(4) 0.019(2) Uani 1 1 d . . .
H13A H 0.2120 0.7258 0.4600 0.023 Uiso 1 1 calc R . .

loop_
_atom_site_aniso_label
_atom_site_aniso_U_11
_atom_site_aniso_U_22
_atom_site_aniso_U_33
_atom_site_aniso_U_23
_atom_site_aniso_U_13
_atom_site_aniso_U_12
Hg1 0.0212(2) 0.0304(2) 0.0315(3) -0.00949(19) -0.00110(18) -0.00190(17)
Hg2 0.0317(3) 0.0276(2) 0.0243(2) 0.00089(18) -0.00221(18) -0.00628(17)
Hg3 0.0272(2) 0.0234(2) 0.0205(2) -0.00434(17) -0.00051(17) 0.00110(16)
Cl1 0.0348(18) 0.0468(19) 0.0407(18) -0.0234(15) -0.0099(13) 0.0153(13)
Cl2 0.0250(15) 0.0414(16) 0.0164(13) 0.0039(11) -0.0015(10) -0.0051(11)
Cl3 0.063(2) 0.0254(15) 0.0270(16) -0.0054(12) 0.0106(14) -0.0096(13)
Cl4 0.0281(17) 0.0419(17) 0.0393(18) -0.0051(14) -0.0023(13) -0.0036(12)
Cl5 0.0405(18) 0.0272(15) 0.0334(16) 0.0001(13) -0.0053(13) -0.0125(12)
Cl6 0.0287(15) 0.0301(14) 0.0218(13) -0.0052(11) -0.0028(11) 0.0031(11)
S1 0.0248(16) 0.0361(16) 0.0221(14) -0.0008(12) -0.0030(11) 0.0036(12)
S2 0.0254(16) 0.0271(14) 0.0342(16) 0.0054(12) -0.0047(12) -0.0038(11)
S3 0.0239(15) 0.0165(12) 0.0296(15) -0.0012(11) 0.0010(11) 0.0002(10)
S4 0.0190(14) 0.0218(13) 0.0186(13) 0.0013(10) 0.0004(10) 0.0000(10)
N1 0.027(5) 0.022(5) 0.025(5) -0.008(4) 0.006(4) -0.005(4)
N2 0.015(5) 0.017(4) 0.023(5) -0.003(4) 0.003(3) 0.000(3)
C10 0.015(6) 0.040(7) 0.028(6) -0.002(5) -0.002(5) 0.002(5)
C11 0.026(7) 0.040(7) 0.047(8) -0.009(6) -0.005(6) -0.011(5)
C12 0.031(7) 0.025(6) 0.036(7) 0.001(5) -0.006(5) 0.007(5)
C2 0.025(6) 0.032(6) 0.021(6) 0.010(5) 0.006(4) -0.002(5)
C3 0.034(7) 0.029(6) 0.028(6) 0.008(5) 0.002(5) 0.005(5)
C4 0.030(7) 0.022(6) 0.023(6) -0.004(5) -0.006(5) 0.006(4)
C5 0.012(5) 0.027(6) 0.028(6) -0.002(5) 0.003(4) -0.002(4)
C6 0.020(6) 0.031(6) 0.032(7) 0.002(5) -0.004(5) -0.001(4)
C7 0.025(7) 0.041(7) 0.026(6) 0.002(5) -0.006(5) -0.011(5)
C8 0.028(7) 0.037(7) 0.044(8) 0.013(6) -0.006(6) -0.002(5)
C9 0.022(6) 0.031(6) 0.033(7) 0.002(5) 0.007(5) 0.002(5)
C1 0.015(6) 0.041(7) 0.025(6) -0.003(5) 0.004(4) -0.005(5)
C22 0.027(6) 0.023(6) 0.025(6) 0.001(5) 0.001(5) 0.011(4)
C23 0.034(7) 0.017(5) 0.028(6) -0.005(5) 0.009(5) 0.006(4)
C24 0.022(6) 0.033(6) 0.020(6) 0.007(5) 0.005(4) 0.002(4)
C14 0.016(6) 0.019(5) 0.025(6) 0.002(4) -0.002(4) -0.003(4)
C15 0.020(6) 0.028(6) 0.021(6) 0.002(5) 0.001(4) 0.002(4)
C16 0.027(6) 0.018(5) 0.024(6) 0.006(4) 0.002(5) 0.002(4)
C17 0.033(7) 0.017(5) 0.027(6) -0.004(5) -0.002(5) 0.005(4)
C18 0.020(6) 0.015(5) 0.023(6) -0.003(4) -0.005(4) 0.004(4)
C19 0.025(6) 0.020(6) 0.028(6) 0.003(5) -0.008(5) 0.005(4)
C20 0.021(6) 0.015(5) 0.015(5) 0.000(4) -0.005(4) 0.004(4)
C21 0.014(5) 0.017(5) 0.029(6) 0.001(4) -0.001(4) 0.006(4)
C13 0.011(5) 0.027(6) 0.019(5) 0.000(4) 0.000(4) 0.003(4)

loop_
_atom_type_symbol
_atom_type_description
_atom_type_scat_dispersion_real
_atom_type_scat_dispersion_imag
_atom_type_scat_source
C C 0.0033 0.0016 'International Tables Vol C Tables 4.2.6.8 and 6.1.1.4'
H H 0.0000 0.0000 'International Tables Vol C Tables 4.2.6.8 and 6.1.1.4'
N N 0.0061 0.0033 'International Tables Vol C Tables 4.2.6.8 and 6.1.1.4'
S S 0.1246 0.1234 'International Tables Vol C Tables 4.2.6.8 and 6.1.1.4'
Cl Cl 0.1484 0.1585 'International Tables Vol C Tables 4.2.6.8 and 6.1.1.4'
Hg Hg -2.3894 9.2266 'International Tables Vol C Tables 4.2.6.8 and 6.1.1.4'

loop_
_geom_angle_atom_site_label_1
_geom_angle_atom_site_label_2
_geom_angle_atom_site_label_3
_geom_angle
_geom_angle_site_symmetry_1
_geom_angle_site_symmetry_3
_geom_angle_publ_flag
N1 Hg1 Cl1 174.0(2) . . ?
N1 Hg1 Cl2 87.0(2) . . ?
Cl1 Hg1 Cl2 97.92(10) . . ?
N1 Hg1 S2 79.1(3) . . ?
Cl1 Hg1 S2 99.71(10) . . ?
Cl2 Hg1 S2 133.09(8) . . ?
N1 Hg1 S1 78.6(2) . . ?
Cl1 Hg1 S1 97.60(10) . . ?
Cl2 Hg1 S1 93.55(8) . . ?
S2 Hg1 S1 126.31(8) . . ?
Cl5 Hg2 Cl4 124.75(10) . . ?
Cl5 Hg2 Cl3 118.28(10) . . ?
Cl4 Hg2 Cl3 100.99(11) . . ?
Cl5 Hg2 Cl2 111.17(9) . . ?
Cl4 Hg2 Cl2 99.88(10) . . ?
Cl3 Hg2 Cl2 97.03(9) . . ?
N2 Hg3 Cl6 168.9(2) . . ?
N2 Hg3 S3 80.0(2) . . ?
Cl6 Hg3 S3 102.33(9) . . ?
N2 Hg3 S4 80.1(2) . . ?
Cl6 Hg3 S4 106.51(8) . . ?
S3 Hg3 S4 125.53(7) . . ?
Hg2 Cl2 Hg1 98.39(9) . . ?
C4 S1 C3 103.2(5) . . ?
C4 S1 Hg1 91.8(3) . . ?
C3 S1 Hg1 107.2(4) . . ?
C7 S2 C8 102.8(6) . . ?
C7 S2 Hg1 90.7(4) . . ?
C8 S2 Hg1 110.0(4) . . ?
C16 S3 C15 102.9(5) . . ?
C16 S3 Hg3 93.0(3) . . ?
C15 S3 Hg3 110.2(3) . . ?
C19 S4 C20 103.8(5) . . ?
C19 S4 Hg3 89.2(3) . . ?
C20 S4 Hg3 112.0(3) . . ?
C6 N1 C5 113.8(8) . . ?
C6 N1 Hg1 113.9(7) . . ?
C5 N1 Hg1 111.4(6) . . ?
C17 N2 C18 112.2(8) . . ?
C17 N2 Hg3 111.2(6) . . ?
C18 N2 Hg3 112.2(6) . . ?
C11 C10 C9 119.6(11) . . ?
C10 C11 C12 122.3(11) . . ?
C11 C12 C2 118.1(11) . . ?
C1 C2 C12 118.9(11) . . ?
C1 C2 C3 119.9(10) . . ?
C12 C2 C3 121.1(10) . . ?
C2 C3 S1 113.0(7) . . ?
C5 C4 S1 112.4(7) . . ?
N1 C5 C4 114.3(8) . . ?
N1 C6 C7 112.5(9) . . ?
C6 C7 S2 117.6(8) . . ?
C9 C8 S2 114.7(8) . . ?
C1 C9 C10 118.6(11) . . ?
C1 C9 C8 120.8(11) . . ?
C10 C9 C8 120.2(11) . . ?
C9 C1 C2 122.1(11) . . ?
C23 C22 C21 121.1(10) . . ?
C22 C23 C24 119.9(10) . . ?
C23 C24 C14 120.1(9) . . ?
C13 C14 C24 118.2(9) . . ?
C13 C14 C15 121.3(9) . . ?
C24 C14 C15 120.1(9) . . ?
C14 C15 S3 111.2(7) . . ?
C17 C16 S3 112.6(7) . . ?
N2 C17 C16 114.9(9) . . ?
N2 C18 C19 112.0(8) . . ?
C18 C19 S4 117.1(7) . . ?
C21 C20 S4 112.4(7) . . ?
C13 C21 C22 118.1(9) . . ?
C13 C21 C20 119.9(9) . . ?
C22 C21 C20 121.3(9) . . ?
C21 C13 C14 122.4(10) . . ?

loop_
_geom_bond_atom_site_label_1
_geom_bond_atom_site_label_2
_geom_bond_distance
_geom_bond_site_symmetry_2
_geom_bond_publ_flag
Hg1 N1 2.222(8) . ?
Hg1 Cl1 2.354(3) . ?
Hg1 Cl2 2.816(3) . ?
Hg1 S2 2.868(3) . ?
Hg1 S1 2.899(3) . ?
Hg2 Cl5 2.385(3) . ?
Hg2 Cl4 2.472(3) . ?
Hg2 Cl3 2.504(3) . ?
Hg2 Cl2 2.609(3) . ?
Hg3 N2 2.195(8) . ?
Hg3 Cl6 2.341(3) . ?
Hg3 S3 2.809(3) . ?
Hg3 S4 2.883(3) . ?
S1 C4 1.818(10) . ?
S1 C3 1.846(11) . ?
S2 C7 1.804(12) . ?
S2 C8 1.824(12) . ?
S3 C16 1.805(11) . ?
S3 C15 1.851(10) . ?
S4 C19 1.830(11) . ?
S4 C20 1.834(10) . ?
N1 C6 1.466(14) . ?
N1 C5 1.500(13) . ?
N2 C17 1.495(13) . ?
N2 C18 1.500(11) . ?
C10 C11 1.372(16) . ?
C10 C9 1.393(15) . ?
C11 C12 1.379(17) . ?
C12 C2 1.410(16) . ?
C2 C1 1.381(15) . ?
C2 C3 1.504(16) . ?
C4 C5 1.531(14) . ?
C6 C7 1.542(15) . ?
C8 C9 1.479(15) . ?
C9 C1 1.373(16) . ?
C22 C23 1.377(14) . ?
C22 C21 1.389(14) . ?
C23 C24 1.393(14) . ?
C24 C14 1.393(14) . ?
C14 C13 1.389(13) . ?
C14 C15 1.498(14) . ?
C16 C17 1.527(15) . ?
C18 C19 1.520(13) . ?
C20 C21 1.484(13) . ?
C21 C13 1.378(13) . ?
